data_7704151
loop_
_publ_author_name
'Kozsup, M\'at\'e'
'Keogan, Donal M.'
'Fitzgerald-Hughes, Deirdre'
'Enyedy, \'Eva A'
'Twamley, Brendan'
'Bugly\'o, P\'eter'
'Griffith, Darren M.'

_publ_section_title
;
 Synthesis and characterisation of Co(iii) complexes of N-formyl
 hydroxylamines and antibacterial activity of a Co(iii) peptide
 deformylase inhibitor complex.
;
_journal_issue 21
_journal_name_full 'Dalton transactions (Cambridge, England : 2003)'
_journal_page_first 6980
_journal_page_last 6988
_journal_paper_doi 10.1039/d0dt01123a
_journal_volume 49
_journal_year 2020
_chemical_formula_moiety '5(H2 O), 2(Cl), C25 H24 Co N5 O2'
_chemical_formula_sum 'C25 H34 Cl2 Co N5 O7'
_chemical_formula_weight 646.40
_space_group_crystal_system monoclinic
_space_group_IT_number 14
_space_group_name_Hall '-P 2ybc'
_space_group_name_H-M_alt 'P 1 21/c 1'
_atom_sites_solution_hydrogens mixed
_atom_sites_solution_primary dual
_audit_creation_date 2018-12-05
_audit_creation_method
;
Olex2 1.2
(compiled 2018.05.29 svn.r3508 for OlexSys, GUI svn.r5506)
;
_audit_update_record
;
2020-03-24 deposited with the CCDC.	2020-04-21 downloaded from the CCDC.
;
_cell_angle_alpha 90
_cell_angle_beta 105.564(3)
_cell_angle_gamma 90
_cell_formula_units_Z 4
_cell_length_a 15.2195(12)
_cell_length_b 13.7845(11)
_cell_length_c 14.5792(13)
_cell_measurement_reflns_used 9966
_cell_measurement_temperature 100(2)
_cell_measurement_theta_max 27.54
_cell_measurement_theta_min 2.70
_cell_volume 2946.5(4)
_computing_cell_refinement 'SAINT v8.38A (Bruker, 2016)'
_computing_data_collection 'APEX 3 (Bruker, 2017) '
_computing_data_reduction 'SAINT V8.38A (Bruker, 2016)'
_computing_molecular_graphics 'Olex2 (Dolomanov et al., 2009)'
_computing_publication_material 'Olex2 (Dolomanov et al., 2009)'
_computing_structure_refinement 'XL (Sheldrick, 2008)'
_computing_structure_solution 'XT (Sheldrick, 2015)'
_diffrn_ambient_temperature 100(2)
_diffrn_detector 'CMOS area detector'
_diffrn_detector_area_resol_mean 5.12
_diffrn_detector_type 'Bruker PHOTON 50'
_diffrn_measured_fraction_theta_full 0.998
_diffrn_measured_fraction_theta_max 0.998
_diffrn_measurement_device 'three-circle diffractometer'
_diffrn_measurement_device_type 'Bruker D8 Quest ECO'
_diffrn_measurement_method '\w scans'
_diffrn_radiation_collimation '0.5 mm double-pinhole'
_diffrn_radiation_detector 'Bruker PHOTON 50'
_diffrn_radiation_monochromator graphite
_diffrn_radiation_probe x-ray
_diffrn_radiation_type MoK\a
_diffrn_radiation_wavelength 0.71073
_diffrn_reflns_av_R_equivalents 0.0380
_diffrn_reflns_av_unetI/netI 0.0471
_diffrn_reflns_Laue_measured_fraction_full 0.998
_diffrn_reflns_Laue_measured_fraction_max 0.998
_diffrn_reflns_limit_h_max 19
_diffrn_reflns_limit_h_min -19
_diffrn_reflns_limit_k_max 17
_diffrn_reflns_limit_k_min -17
_diffrn_reflns_limit_l_max 18
_diffrn_reflns_limit_l_min -18
_diffrn_reflns_number 13118
_diffrn_reflns_point_group_measured_fraction_full 0.998
_diffrn_reflns_point_group_measured_fraction_max 0.998
_diffrn_reflns_theta_full 25.242
_diffrn_reflns_theta_max 27.564
_diffrn_reflns_theta_min 2.860
_diffrn_source 'sealed X-ray tube'
_diffrn_source_type 'Siemens, KFF Mo 2K -90 C'
_exptl_absorpt_coefficient_mu 0.815
_exptl_absorpt_correction_T_max 0.745553
_exptl_absorpt_correction_T_min 0.658290
_exptl_absorpt_correction_type multi-scan
_exptl_absorpt_process_details
;
 TWINABS-2012/1 (Bruker,2012) was used for absorption correction.

Final HKLF 4 output contains 47479 reflections, Rint = 0.0701
 (21198 with I > 3sig(I), Rint = 0.0547)
;
_exptl_crystal_colour orange
_exptl_crystal_colour_primary orange
_exptl_crystal_density_diffrn 1.457
_exptl_crystal_density_method 'not measured'
_exptl_crystal_description plate
_exptl_crystal_F_000 1344
_exptl_crystal_size_max 0.35
_exptl_crystal_size_mid 0.27
_exptl_crystal_size_min 0.08
_refine_diff_density_max 1.295
_refine_diff_density_min -2.060
_refine_diff_density_rms 0.112
_refine_ls_extinction_method none
_refine_ls_goodness_of_fit_ref 1.031
_refine_ls_hydrogen_treatment constr
_refine_ls_matrix_type full
_refine_ls_number_parameters 390
_refine_ls_number_reflns 13118
_refine_ls_number_restraints 25
_refine_ls_restrained_S_all 1.041
_refine_ls_R_factor_all 0.0870
_refine_ls_R_factor_gt 0.0697
_refine_ls_shift/su_max 0.000
_refine_ls_shift/su_mean 0.000
_refine_ls_structure_factor_coef Fsqd
_refine_ls_weighting_details 'w=1/[\s^2^(Fo^2^)+(0.0586P)^2^+17.6837P] where P=(Fo^2^+2Fc^2^)/3'
_refine_ls_weighting_scheme calc
_refine_ls_wR_factor_gt 0.1685
_refine_ls_wR_factor_ref 0.1798
_reflns_Friedel_coverage 0.000
_reflns_number_gt 10966
_reflns_number_total 13118
_reflns_threshold_expression 'I > 2\s(I)'
_cod_data_source_file d0dt01123a2.cif
_cod_data_source_block 2
_cod_depositor_comments 'Adding full bibliography for 7704149--7704151.cif.'
_cod_database_code 7704151
_shelx_shelxl_version_number 2016/6
_shelx_space_group_comment
;
The symmetry employed for this shelxl refinement is uniquely defined
by the following loop, which should always be used as a source of
symmetry information in preference to the above space-group names.
They are only intended as comments.
;
_shelx_estimated_absorpt_t_max 0.938
_shelx_estimated_absorpt_t_min 0.764
_olex2_refinement_description
;
1. Twinned data refinement
 Scales: 0.8304(15)
 0.1696(15)
2. Fixed Uiso
 At 1.2 times of:
  All C(H) groups, All C(H,H) groups
 At 1.5 times of:
  All O(H,H) groups
3. Uiso/Uaniso restraints and constraints
Cl2D \\sim Cl2B \\sim Cl2C \\sim Cl2A: within 2A with sigma of 0.005 and sigma
for terminal atoms of 0.01
Cl2B \\sim Cl2C \\sim Cl2A \\sim Cl2D: within 2A with sigma of 0.005 and sigma
for terminal atoms of 0.01
Uanis(O4) \\sim Ueq: with sigma of 0.005 and sigma for terminal atoms of 0.01
4. Others
 1*[Sof(Cl2D)]+1*[Sof(Cl2B)]+1*[Sof(Cl2C)]+1*[Sof(Cl2A)]=1 with esd of 0.001
5.a Riding coordinates:
 O5(H5A,H5B), O1(H1A,H1B), O4(H4A,H4B), O3(H3A,H3B), O2(H2A,H2B)
5.b Secondary CH2 refined with riding coordinates:
 C7(H7A,H7B), C14(H14A,H14B), C21(H21A,H21B)
5.c Aromatic/amide H refined with riding coordinates:
 C2(H2), C3(H3), C4(H4), C5(H5), C9(H9), C10(H10), C11(H11), C12(H12),
 C16(H16), C17(H17), C18(H18), C19(H19), C24(H24), C28(H28), C29(H29), C30(H30),
  C31(H31), C32(H32)
;
_olex2_exptl_crystal_mounting_method 'mounted in oil on a MiTeGen microloop'
_olex2_submission_original_sample_id KMD9
_olex2_submission_special_instructions 'No special instructions were received'

loop_
_space_group_symop_operation_xyz
'x, y, z'
'-x, y+1/2, -z+1/2'
'-x, -y, -z'
'x, -y-1/2, z-1/2'

loop_
_atom_site_label
_atom_site_type_symbol
_atom_site_fract_x
_atom_site_fract_y
_atom_site_fract_z
_atom_site_U_iso_or_equiv
_atom_site_adp_type
_atom_site_occupancy
_atom_site_site_symmetry_order
_atom_site_calc_flag
_atom_site_refinement_flags_posn
_atom_site_refinement_flags_adp
_atom_site_refinement_flags_occupancy
_atom_site_disorder_assembly
_atom_site_disorder_group
O5 O 0.9099(2) 0.1254(3) 0.2435(3) 0.0350(10) Uani 1 1 d . . . . .
H5A H 0.949434 0.118454 0.210600 0.053 Uiso 1 1 d R . . . .
H5B H 0.872854 0.076544 0.226690 0.053 Uiso 1 1 d R . . . .
Cl1 Cl 0.39506(8) 0.48018(8) 0.33169(8) 0.0188(2) Uani 1 1 d . . . . .
Co1 Co 0.68617(4) 0.39409(4) 0.18955(4) 0.01390(15) Uani 1 1 d . . . . .
N1 N 0.6869(3) 0.3917(3) 0.3206(3) 0.0133(7) Uani 1 1 d . . . . .
C2 C 0.6161(3) 0.4072(4) 0.3572(3) 0.0194(10) Uani 1 1 d . . . . .
H2 H 0.557574 0.419861 0.315553 0.023 Uiso 1 1 calc R . . . .
C3 C 0.6267(4) 0.4052(4) 0.4548(4) 0.0229(10) Uani 1 1 d . . . . .
H3 H 0.575714 0.415461 0.479474 0.027 Uiso 1 1 calc R . . . .
C4 C 0.7114(4) 0.3882(3) 0.5153(3) 0.0206(10) Uani 1 1 d . . . . .
H4 H 0.719533 0.388506 0.582193 0.025 Uiso 1 1 calc R . . . .
C5 C 0.7856(4) 0.3705(4) 0.4781(4) 0.0228(10) Uani 1 1 d . . . . .
H5 H 0.844369 0.356936 0.518847 0.027 Uiso 1 1 calc R . . . .
C6 C 0.7707(3) 0.3732(4) 0.3802(3) 0.0192(10) Uani 1 1 d . . . . .
C7 C 0.8430(3) 0.3529(4) 0.3298(3) 0.0207(10) Uani 1 1 d . . . . .
H7A H 0.903098 0.375517 0.368961 0.025 Uiso 1 1 calc R . . . .
H7B H 0.846849 0.282288 0.319010 0.025 Uiso 1 1 calc R . . . .
N8 N 0.6816(3) 0.5317(3) 0.1887(3) 0.0164(7) Uani 1 1 d . . . . .
C9 C 0.6041(3) 0.5840(3) 0.1608(4) 0.0222(10) Uani 1 1 d . . . . .
H9 H 0.547150 0.551351 0.141435 0.027 Uiso 1 1 calc R . . . .
C10 C 0.6062(4) 0.6833(4) 0.1600(4) 0.0286(11) Uani 1 1 d . . . . .
H10 H 0.551101 0.719347 0.140021 0.034 Uiso 1 1 calc R . . . .
C11 C 0.6890(4) 0.7306(4) 0.1885(5) 0.0332(12) Uani 1 1 d . . . . .
H11 H 0.691449 0.799442 0.188001 0.040 Uiso 1 1 calc R . . . .
C12 C 0.7683(4) 0.6768(4) 0.2177(4) 0.0285(11) Uani 1 1 d . . . . .
H12 H 0.825842 0.708217 0.237762 0.034 Uiso 1 1 calc R . . . .
C13 C 0.7627(3) 0.5764(4) 0.2173(4) 0.0203(9) Uani 1 1 d . . . . .
C14 C 0.8434(4) 0.5111(4) 0.2498(4) 0.0288(12) Uani 1 1 d . . . . .
H14A H 0.873048 0.523382 0.317960 0.035 Uiso 1 1 calc R . . . .
H14B H 0.888186 0.526192 0.213491 0.035 Uiso 1 1 calc R . . . .
N15 N 0.7084(3) 0.3935(4) 0.0649(3) 0.0245(9) Uani 1 1 d . . . . .
C16 C 0.6449(4) 0.4054(4) -0.0181(3) 0.0227(10) Uani 1 1 d . . . . .
H16 H 0.582983 0.414091 -0.018119 0.027 Uiso 1 1 calc R . . . .
C17 C 0.6677(4) 0.4052(4) -0.1033(4) 0.0288(12) Uani 1 1 d . . . . .
H17 H 0.622193 0.413531 -0.161779 0.035 Uiso 1 1 calc R . . . .
C18 C 0.7588(4) 0.3927(4) -0.1024(4) 0.0305(12) Uani 1 1 d . . . . .
H18 H 0.776412 0.393278 -0.160144 0.037 Uiso 1 1 calc R . . . .
C19 C 0.8233(4) 0.3794(4) -0.0161(4) 0.0286(12) Uani 1 1 d . . . . .
H19 H 0.885643 0.370323 -0.014034 0.034 Uiso 1 1 calc R . . . .
C20 C 0.7957(4) 0.3796(4) 0.0679(4) 0.0226(10) Uani 1 1 d . . . . .
C21 C 0.8576(3) 0.3588(4) 0.1648(3) 0.0243(11) Uani 1 1 d . . . . .
H21A H 0.862781 0.287870 0.175801 0.029 Uiso 1 1 calc R . . . .
H21B H 0.919222 0.385111 0.169987 0.029 Uiso 1 1 calc R . . . .
N22 N 0.8174(3) 0.4057(3) 0.2364(3) 0.0175(8) Uani 1 1 d . . . . .
O23 O 0.6868(2) 0.2562(2) 0.1909(2) 0.0150(6) Uani 1 1 d . . . . .
C24 C 0.6045(3) 0.2252(3) 0.1649(3) 0.0134(8) Uani 1 1 d . . . . .
H24 H 0.592678 0.157503 0.164601 0.016 Uiso 1 1 calc R . . . .
N25 N 0.5367(3) 0.2866(3) 0.1387(3) 0.0162(8) Uani 1 1 d . . . . .
O26 O 0.5590(2) 0.3846(2) 0.1430(2) 0.0169(7) Uani 1 1 d . . . . .
C27 C 0.4410(3) 0.2654(4) 0.1065(3) 0.0183(9) Uani 1 1 d . . . . .
C28 C 0.4111(3) 0.1763(4) 0.0692(4) 0.0282(12) Uani 1 1 d . . . . .
H28 H 0.453328 0.127251 0.064163 0.034 Uiso 1 1 calc R . . . .
C29 C 0.3176(4) 0.1591(4) 0.0389(5) 0.0345(13) Uani 1 1 d . . . . .
H29 H 0.295884 0.097340 0.013920 0.041 Uiso 1 1 calc R . . . .
C30 C 0.2563(4) 0.2311(5) 0.0448(4) 0.0336(13) Uani 1 1 d . . . . .
H30 H 0.192579 0.219005 0.023420 0.040 Uiso 1 1 calc R . . . .
C31 C 0.2878(3) 0.3205(4) 0.0818(5) 0.0312(12) Uani 1 1 d . . . . .
H31 H 0.245765 0.370387 0.085319 0.037 Uiso 1 1 calc R . . . .
C32 C 0.3807(3) 0.3378(4) 0.1137(4) 0.0249(11) Uani 1 1 d . . . . .
H32 H 0.402590 0.398945 0.140309 0.030 Uiso 1 1 calc R . . . .
O1 O 0.1835(3) 0.4497(3) 0.2698(4) 0.0457(11) Uani 1 1 d . . . . .
H1A H 0.241626 0.461540 0.290677 0.069 Uiso 1 1 d R . . . .
H1B H 0.166526 0.435460 0.320587 0.069 Uiso 1 1 d R . . . .
O4 O 0.9411(3) 0.6309(5) 0.0942(3) 0.0659(18) Uani 1 1 d . U . A 1
H4A H 0.992931 0.641270 0.136120 0.099 Uiso 1 1 d R . . A 1
H4B H 0.946171 0.660791 0.043310 0.099 Uiso 1 1 d R . . A 1
O3 O 0.9353(3) 0.8802(5) 0.4008(4) 0.0611(16) Uani 1 1 d . . . . .
H3A H 0.899160 0.902263 0.348188 0.092 Uiso 1 1 d R . . . .
H3B H 0.951769 0.821233 0.391728 0.092 Uiso 1 1 d R . . . .
O2 O 0.9322(4) 0.6520(5) 0.6470(4) 0.0633(16) Uani 1 1 d . . . . .
H2A H 0.916830 0.620444 0.593494 0.095 Uiso 1 1 d R . . . .
H2B H 0.934300 0.712384 0.630484 0.095 Uiso 1 1 d R . . . .
Cl2B Cl 0.9944(5) 0.6909(5) 0.3780(5) 0.0735(19) Uani 0.387(7) 1 d . U . B 2
Cl2C Cl 0.9752(6) 0.6463(7) 0.4342(7) 0.050(2) Uani 0.200(6) 1 d . U . C 3
Cl2A Cl 1.000000 0.500000 0.500000 0.0355(15) Uani 0.428(8) 2 d S TU P D 1
Cl2D Cl 0.9333(7) 0.5628(7) 0.4884(7) 0.054(2) Uani 0.199(5) 1 d . U . E 4

loop_
_atom_site_aniso_label
_atom_site_aniso_U_11
_atom_site_aniso_U_22
_atom_site_aniso_U_33
_atom_site_aniso_U_23
_atom_site_aniso_U_13
_atom_site_aniso_U_12
O5 0.0152(17) 0.030(2) 0.059(3) 0.0196(19) 0.0075(18) -0.0083(15)
Cl1 0.0185(5) 0.0194(5) 0.0188(5) -0.0015(4) 0.0053(4) 0.0014(4)
Co1 0.0116(3) 0.0181(3) 0.0118(3) -0.0005(2) 0.0028(2) 0.0019(2)
N1 0.0144(17) 0.0114(16) 0.0149(17) -0.0017(14) 0.0056(15) 0.0022(14)
C2 0.016(2) 0.025(2) 0.019(2) -0.0015(18) 0.0066(18) 0.0010(19)
C3 0.024(2) 0.028(3) 0.021(2) -0.001(2) 0.013(2) 0.003(2)
C4 0.032(3) 0.017(2) 0.015(2) -0.0017(18) 0.0094(19) -0.002(2)
C5 0.021(2) 0.029(3) 0.017(2) 0.0039(19) 0.0029(19) 0.004(2)
C6 0.016(2) 0.027(3) 0.014(2) 0.0009(18) 0.0047(18) 0.0024(19)
C7 0.014(2) 0.034(3) 0.013(2) 0.0017(19) 0.0009(17) 0.0057(19)
N8 0.0161(17) 0.0204(18) 0.0124(17) -0.0004(15) 0.0034(15) 0.0009(15)
C9 0.020(2) 0.021(2) 0.023(2) 0.002(2) 0.002(2) 0.0004(18)
C10 0.028(3) 0.022(2) 0.034(3) 0.001(2) 0.006(2) 0.007(2)
C11 0.039(3) 0.019(2) 0.041(3) 0.000(2) 0.010(3) -0.002(2)
C12 0.030(3) 0.024(3) 0.031(3) -0.001(2) 0.008(2) -0.008(2)
C13 0.017(2) 0.026(2) 0.018(2) -0.0023(19) 0.0048(19) -0.0052(19)
C14 0.019(2) 0.029(3) 0.037(3) -0.001(2) 0.004(2) -0.002(2)
N15 0.017(2) 0.042(3) 0.0151(19) -0.0002(18) 0.0055(16) 0.0033(18)
C16 0.021(2) 0.029(3) 0.018(2) -0.0019(19) 0.0043(19) 0.005(2)
C17 0.039(3) 0.035(3) 0.011(2) 0.000(2) 0.005(2) 0.012(2)
C18 0.043(3) 0.034(3) 0.019(2) 0.005(2) 0.015(2) 0.006(3)
C19 0.024(3) 0.045(3) 0.020(2) 0.003(2) 0.011(2) 0.008(2)
C20 0.020(2) 0.031(3) 0.017(2) -0.001(2) 0.0063(19) 0.004(2)
C21 0.017(2) 0.043(3) 0.015(2) 0.003(2) 0.0080(19) 0.007(2)
N22 0.0107(17) 0.027(2) 0.0144(18) 0.0022(16) 0.0034(15) 0.0006(15)
O23 0.0147(13) 0.0142(13) 0.0162(14) 0.0028(13) 0.0041(12) 0.0042(13)
C24 0.0141(19) 0.0128(18) 0.0129(19) 0.0009(16) 0.0032(17) 0.0035(15)
N25 0.0157(18) 0.0163(18) 0.0164(19) 0.0004(15) 0.0039(15) -0.0010(14)
O26 0.0163(15) 0.0112(14) 0.0214(17) -0.0009(13) 0.0020(13) 0.0007(12)
C27 0.013(2) 0.025(2) 0.016(2) 0.0024(18) 0.0027(17) 0.0003(17)
C28 0.015(2) 0.025(3) 0.043(3) -0.007(2) 0.005(2) -0.003(2)
C29 0.023(3) 0.027(3) 0.050(4) -0.009(3) 0.004(3) -0.003(2)
C30 0.013(2) 0.049(4) 0.037(3) -0.003(3) 0.002(2) -0.004(2)
C31 0.016(2) 0.037(3) 0.040(3) -0.010(3) 0.007(2) 0.003(2)
C32 0.017(2) 0.028(3) 0.029(3) -0.012(2) 0.003(2) 0.0016(19)
O1 0.023(2) 0.057(3) 0.057(3) 0.012(2) 0.009(2) -0.0014(19)
O4 0.039(3) 0.140(5) 0.019(2) 0.033(3) 0.0074(19) 0.010(3)
O3 0.024(2) 0.090(4) 0.069(4) 0.017(3) 0.010(2) -0.005(3)
O2 0.041(3) 0.094(5) 0.057(3) 0.015(3) 0.015(3) 0.003(3)
Cl2B 0.071(4) 0.079(4) 0.066(4) 0.018(3) 0.011(3) -0.008(3)
Cl2C 0.043(4) 0.054(4) 0.047(4) -0.007(3) 0.003(3) 0.011(3)
Cl2A 0.042(3) 0.039(3) 0.021(2) 0.0007(19) 0.0020(19) -0.0138(19)
Cl2D 0.052(4) 0.047(4) 0.055(4) -0.003(3) 0.002(3) -0.004(3)

loop_
_atom_type_symbol
_atom_type_description
_atom_type_scat_dispersion_real
_atom_type_scat_dispersion_imag
_atom_type_scat_source
C C 0.0033 0.0016 'International Tables Vol C Tables 4.2.6.8 and 6.1.1.4'
H H 0.0000 0.0000 'International Tables Vol C Tables 4.2.6.8 and 6.1.1.4'
Cl Cl 0.1484 0.1585 'International Tables Vol C Tables 4.2.6.8 and 6.1.1.4'
Co Co 0.3494 0.9721 'International Tables Vol C Tables 4.2.6.8 and 6.1.1.4'
N N 0.0061 0.0033 'International Tables Vol C Tables 4.2.6.8 and 6.1.1.4'
O O 0.0106 0.0060 'International Tables Vol C Tables 4.2.6.8 and 6.1.1.4'

loop_
_geom_angle_atom_site_label_1
_geom_angle_atom_site_label_2
_geom_angle_atom_site_label_3
_geom_angle
_geom_angle_site_symmetry_1
_geom_angle_site_symmetry_3
_geom_angle_publ_flag
H5A O5 H5B 104.5 . . ?
N1 Co1 N15 169.92(17) . . ?
N1 Co1 N22 85.43(17) . . ?
N8 Co1 N1 90.79(17) . . ?
N8 Co1 N15 90.77(19) . . ?
N8 Co1 N22 87.25(17) . . ?
N8 Co1 O23 178.12(16) . . ?
N15 Co1 N22 84.70(17) . . ?
O23 Co1 N1 88.50(15) . . ?
O23 Co1 N15 90.24(18) . . ?
O23 Co1 N22 94.42(16) . . ?
O26 Co1 N1 95.13(16) . . ?
O26 Co1 N8 92.01(15) . . ?
O26 Co1 N15 94.77(16) . . ?
O26 Co1 N22 179.08(16) . . ?
O26 Co1 O23 86.32(13) . . ?
C2 N1 Co1 127.3(3) . . ?
C2 N1 C6 119.4(4) . . ?
C6 N1 Co1 113.3(3) . . ?
N1 C2 H2 119.4 . . ?
N1 C2 C3 121.3(5) . . ?
C3 C2 H2 119.4 . . ?
C2 C3 H3 120.2 . . ?
C4 C3 C2 119.6(5) . . ?
C4 C3 H3 120.2 . . ?
C3 C4 H4 120.1 . . ?
C3 C4 C5 119.8(5) . . ?
C5 C4 H4 120.1 . . ?
C4 C5 H5 121.0 . . ?
C6 C5 C4 117.9(5) . . ?
C6 C5 H5 121.0 . . ?
N1 C6 C5 121.9(5) . . ?
N1 C6 C7 114.0(4) . . ?
C5 C6 C7 124.1(4) . . ?
C6 C7 H7A 110.1 . . ?
C6 C7 H7B 110.1 . . ?
H7A C7 H7B 108.4 . . ?
N22 C7 C6 107.9(4) . . ?
N22 C7 H7A 110.1 . . ?
N22 C7 H7B 110.1 . . ?
C9 N8 Co1 124.3(3) . . ?
C13 N8 Co1 115.3(3) . . ?
C13 N8 C9 120.4(4) . . ?
N8 C9 H9 119.4 . . ?
N8 C9 C10 121.1(5) . . ?
C10 C9 H9 119.4 . . ?
C9 C10 H10 120.3 . . ?
C9 C10 C11 119.4(5) . . ?
C11 C10 H10 120.3 . . ?
C10 C11 H11 120.3 . . ?
C10 C11 C12 119.4(5) . . ?
C12 C11 H11 120.3 . . ?
C11 C12 H12 120.5 . . ?
C11 C12 C13 119.1(5) . . ?
C13 C12 H12 120.5 . . ?
N8 C13 C12 120.6(5) . . ?
N8 C13 C14 115.6(4) . . ?
C12 C13 C14 123.8(4) . . ?
C13 C14 H14A 109.2 . . ?
C13 C14 H14B 109.2 . . ?
C13 C14 N22 112.1(4) . . ?
H14A C14 H14B 107.9 . . ?
N22 C14 H14A 109.2 . . ?
N22 C14 H14B 109.2 . . ?
C16 N15 Co1 125.6(3) . . ?
C20 N15 Co1 113.2(3) . . ?
C20 N15 C16 121.2(4) . . ?
N15 C16 H16 119.4 . . ?
N15 C16 C17 121.3(5) . . ?
C17 C16 H16 119.4 . . ?
C16 C17 H17 120.6 . . ?
C16 C17 C18 118.8(5) . . ?
C18 C17 H17 120.6 . . ?
C17 C18 H18 120.4 . . ?
C19 C18 C17 119.1(5) . . ?
C19 C18 H18 120.4 . . ?
C18 C19 H19 120.3 . . ?
C18 C19 C20 119.4(5) . . ?
C20 C19 H19 120.3 . . ?
N15 C20 C19 120.2(5) . . ?
N15 C20 C21 115.2(4) . . ?
C19 C20 C21 124.4(5) . . ?
C20 C21 H21A 110.2 . . ?
C20 C21 H21B 110.2 . . ?
H21A C21 H21B 108.5 . . ?
N22 C21 C20 107.8(4) . . ?
N22 C21 H21A 110.2 . . ?
N22 C21 H21B 110.2 . . ?
C7 N22 Co1 105.7(3) . . ?
C7 N22 C14 110.8(4) . . ?
C14 N22 Co1 109.6(3) . . ?
C21 N22 Co1 107.1(3) . . ?
C21 N22 C7 111.7(4) . . ?
C21 N22 C14 111.5(4) . . ?
C24 O23 Co1 109.2(3) . . ?
O23 C24 H24 119.9 . . ?
O23 C24 N25 120.2(4) . . ?
N25 C24 H24 119.9 . . ?
C24 N25 O26 116.8(4) . . ?
C24 N25 C27 128.0(4) . . ?
O26 N25 C27 115.3(3) . . ?
N25 O26 Co1 107.4(2) . . ?
C28 C27 N25 120.8(4) . . ?
C28 C27 C32 121.4(4) . . ?
C32 C27 N25 117.7(4) . . ?
C27 C28 H28 120.6 . . ?
C27 C28 C29 118.8(5) . . ?
C29 C28 H28 120.6 . . ?
C28 C29 H29 119.7 . . ?
C30 C29 C28 120.5(5) . . ?
C30 C29 H29 119.7 . . ?
C29 C30 H30 120.1 . . ?
C31 C30 C29 119.8(5) . . ?
C31 C30 H30 120.1 . . ?
C30 C31 H31 119.9 . . ?
C30 C31 C32 120.1(5) . . ?
C32 C31 H31 119.9 . . ?
C27 C32 C31 119.3(5) . . ?
C27 C32 H32 120.3 . . ?
C31 C32 H32 120.3 . . ?
H1A O1 H1B 104.6 . . ?
H4A O4 H4B 104.5 . . ?
H3A O3 H3B 109.4 . . ?
H2A O2 H2B 104.6 . . ?

loop_
_geom_bond_atom_site_label_1
_geom_bond_atom_site_label_2
_geom_bond_distance
_geom_bond_site_symmetry_2
_geom_bond_publ_flag
O5 H5A 0.8704 . ?
O5 H5B 0.8696 . ?
Co1 N1 1.908(4) . ?
Co1 N8 1.898(4) . ?
Co1 N15 1.935(4) . ?
Co1 N22 1.937(4) . ?
Co1 O23 1.901(3) . ?
Co1 O26 1.876(3) . ?
N1 C2 1.341(6) . ?
N1 C6 1.361(6) . ?
C2 H2 0.9500 . ?
C2 C3 1.388(7) . ?
C3 H3 0.9500 . ?
C3 C4 1.372(7) . ?
C4 H4 0.9500 . ?
C4 C5 1.399(7) . ?
C5 H5 0.9500 . ?
C5 C6 1.385(7) . ?
C6 C7 1.503(7) . ?
C7 H7A 0.9900 . ?
C7 H7B 0.9900 . ?
C7 N22 1.501(6) . ?
N8 C9 1.348(6) . ?
N8 C13 1.342(6) . ?
C9 H9 0.9500 . ?
C9 C10 1.370(7) . ?
C10 H10 0.9500 . ?
C10 C11 1.380(8) . ?
C11 H11 0.9500 . ?
C11 C12 1.383(8) . ?
C12 H12 0.9500 . ?
C12 C13 1.387(7) . ?
C13 C14 1.494(7) . ?
C14 H14A 0.9900 . ?
C14 H14B 0.9900 . ?
C14 N22 1.504(7) . ?
N15 C16 1.341(6) . ?
N15 C20 1.333(7) . ?
C16 H16 0.9500 . ?
C16 C17 1.378(7) . ?
C17 H17 0.9500 . ?
C17 C18 1.393(8) . ?
C18 H18 0.9500 . ?
C18 C19 1.384(8) . ?
C19 H19 0.9500 . ?
C19 C20 1.396(7) . ?
C20 C21 1.500(7) . ?
C21 H21A 0.9900 . ?
C21 H21B 0.9900 . ?
C21 N22 1.491(6) . ?
O23 C24 1.280(5) . ?
C24 H24 0.9500 . ?
C24 N25 1.310(6) . ?
N25 O26 1.391(5) . ?
N25 C27 1.435(6) . ?
C27 C28 1.370(7) . ?
C27 C32 1.379(7) . ?
C28 H28 0.9500 . ?
C28 C29 1.392(8) . ?
C29 H29 0.9500 . ?
C29 C30 1.380(8) . ?
C30 H30 0.9500 . ?
C30 C31 1.380(8) . ?
C31 H31 0.9500 . ?
C31 C32 1.384(7) . ?
C32 H32 0.9500 . ?
O1 H1A 0.8697 . ?
O1 H1B 0.8697 . ?
O4 H4A 0.8702 . ?
O4 H4B 0.8702 . ?
O3 H3A 0.8704 . ?
O3 H3B 0.8708 . ?
O2 H2A 0.8684 . ?
O2 H2B 0.8695 . ?
Cl2D H2A 1.8016 . ?

loop_
_geom_hbond_atom_site_label_D
_geom_hbond_atom_site_label_H
_geom_hbond_atom_site_label_A
_geom_hbond_distance_DH
_geom_hbond_distance_HA
_geom_hbond_distance_DA
_geom_hbond_angle_DHA
_geom_hbond_site_symmetry_A
O5 H5A Cl2B 0.87 2.00 2.732(8) 141 2_745
O5 H5B O1 0.87 1.96 2.789(6) 160 2_645
C2 H2 Cl1 0.95 2.68 3.434(5) 137 .
C4 H4 O23 0.95 2.68 3.343(6) 128 4_566
C7 H7A O2 0.99 2.61 3.347(7) 132 3_766
C14 H14A Cl2C 0.99 2.60 3.439(11) 143 .
C14 H14A Cl2D 0.99 2.47 3.454(12) 174 .
C14 H14B O4 0.99 2.55 3.448(8) 151 .
C21 H21A O5 0.99 2.48 3.437(7) 164 .
C24 H24 Cl1 0.95 2.45 3.378(4) 165 2_645
O1 H1A Cl1 0.87 2.26 3.130(4) 173 .
O1 H1B O2 0.87 2.08 2.773(7) 136 3_666
O4 H4A O5 0.87 1.98 2.805(6) 158 2_755
O4 H4B O3 0.87 2.12 2.802(7) 135 4_575
O3 H3A O1 0.87 1.95 2.822(7) 179 2_655
O3 H3B Cl2B 0.87 1.94 2.808(10) 177 .
O3 H3B Cl2C 0.87 2.49 3.293(12) 153 .
O2 H2A Cl2C 0.87 2.72 3.339(12) 129 .
O2 H2A Cl2A 0.87 2.67 3.351(6) 136 .
O2 H2A Cl2D 0.87 1.80 2.622(12) 157 .
O2 H2B O4 0.87 2.23 3.102(10) 178 4_576

loop_
_geom_torsion_atom_site_label_1
_geom_torsion_atom_site_label_2
_geom_torsion_atom_site_label_3
_geom_torsion_atom_site_label_4
_geom_torsion
_geom_torsion_site_symmetry_1
_geom_torsion_site_symmetry_2
_geom_torsion_site_symmetry_3
_geom_torsion_site_symmetry_4
_geom_torsion_publ_flag
Co1 N1 C2 C3 -178.7(4) . . . . ?
Co1 N1 C6 C5 178.7(4) . . . . ?
Co1 N1 C6 C7 -3.4(5) . . . . ?
Co1 N8 C9 C10 -178.5(4) . . . . ?
Co1 N8 C13 C12 178.5(4) . . . . ?
Co1 N8 C13 C14 -2.9(6) . . . . ?
Co1 N15 C16 C17 179.1(4) . . . . ?
Co1 N15 C20 C19 -178.5(4) . . . . ?
Co1 N15 C20 C21 5.0(6) . . . . ?
Co1 O23 C24 N25 2.9(5) . . . . ?
N1 Co1 N8 C9 -95.1(4) . . . . ?
N1 Co1 N8 C13 85.8(4) . . . . ?
N1 Co1 O26 N25 -86.2(3) . . . . ?
N1 C2 C3 C4 0.8(8) . . . . ?
N1 C6 C7 N22 28.3(6) . . . . ?
C2 N1 C6 C5 -0.4(7) . . . . ?
C2 N1 C6 C7 177.4(4) . . . . ?
C2 C3 C4 C5 -1.8(8) . . . . ?
C3 C4 C5 C6 1.6(8) . . . . ?
C4 C5 C6 N1 -0.5(8) . . . . ?
C4 C5 C6 C7 -178.2(5) . . . . ?
C5 C6 C7 N22 -153.8(5) . . . . ?
C6 N1 C2 C3 0.3(7) . . . . ?
C6 C7 N22 Co1 -38.5(4) . . . . ?
C6 C7 N22 C14 80.2(5) . . . . ?
C6 C7 N22 C21 -154.8(4) . . . . ?
N8 Co1 O26 N25 -177.2(3) . . . . ?
N8 C9 C10 C11 -0.2(9) . . . . ?
N8 C13 C14 N22 4.5(7) . . . . ?
C9 N8 C13 C12 -0.7(8) . . . . ?
C9 N8 C13 C14 177.9(5) . . . . ?
C9 C10 C11 C12 -0.3(9) . . . . ?
C10 C11 C12 C13 0.3(9) . . . . ?
C11 C12 C13 N8 0.2(8) . . . . ?
C11 C12 C13 C14 -178.3(6) . . . . ?
C12 C13 C14 N22 -176.9(5) . . . . ?
C13 N8 C9 C10 0.7(8) . . . . ?
C13 C14 N22 Co1 -3.9(5) . . . . ?
C13 C14 N22 C7 -120.3(5) . . . . ?
C13 C14 N22 C21 114.6(5) . . . . ?
N15 Co1 N8 C9 94.9(4) . . . . ?
N15 Co1 N8 C13 -84.2(4) . . . . ?
N15 Co1 O26 N25 91.9(3) . . . . ?
N15 C16 C17 C18 -0.2(9) . . . . ?
N15 C20 C21 N22 -27.7(7) . . . . ?
C16 N15 C20 C19 1.6(8) . . . . ?
C16 N15 C20 C21 -174.9(5) . . . . ?
C16 C17 C18 C19 0.9(9) . . . . ?
C17 C18 C19 C20 -0.4(9) . . . . ?
C18 C19 C20 N15 -0.8(9) . . . . ?
C18 C19 C20 C21 175.3(5) . . . . ?
C19 C20 C21 N22 156.0(5) . . . . ?
C20 N15 C16 C17 -1.1(8) . . . . ?
C20 C21 N22 Co1 36.3(5) . . . . ?
C20 C21 N22 C7 151.7(4) . . . . ?
C20 C21 N22 C14 -83.7(5) . . . . ?
N22 Co1 N8 C9 179.6(4) . . . . ?
N22 Co1 N8 C13 0.4(4) . . . . ?
O23 Co1 O26 N25 2.0(3) . . . . ?
O23 C24 N25 O26 -1.4(6) . . . . ?
O23 C24 N25 C27 179.2(4) . . . . ?
C24 N25 O26 Co1 -1.0(5) . . . . ?
C24 N25 C27 C28 -22.4(7) . . . . ?
C24 N25 C27 C32 158.2(5) . . . . ?
N25 C27 C28 C29 -180.0(5) . . . . ?
N25 C27 C32 C31 178.8(5) . . . . ?
O26 Co1 N8 C9 0.1(4) . . . . ?
O26 Co1 N8 C13 -179.0(4) . . . . ?
O26 N25 C27 C28 158.1(5) . . . . ?
O26 N25 C27 C32 -21.3(6) . . . . ?
C27 N25 O26 Co1 178.5(3) . . . . ?
C27 C28 C29 C30 1.1(10) . . . . ?
C28 C27 C32 C31 -0.6(9) . . . . ?
C28 C29 C30 C31 -0.5(10) . . . . ?
C29 C30 C31 C32 -0.6(10) . . . . ?
C30 C31 C32 C27 1.2(9) . . . . ?
C32 C27 C28 C29 -0.6(9) . . . . ?

loop_
_twin_individual_id
_twin_individual_mass_fraction_refined
1 0.8304(15)
2 0.1696(15)
